data_7038260
loop_
_publ_author_name
'Mistry, Subhradeep'
'Sutter, Jean-Pascal'
'Natarajan, Srinivasan'

_publ_section_title
;
 Stabilization of Cu7 clusters in azide networks: syntheses, structures
 and magnetic behaviour.
;
_journal_issue 12
_journal_name_full 'Dalton transactions (Cambridge, England : 2003)'
_journal_page_first 5140
_journal_page_last 5150
_journal_paper_doi 10.1039/c5dt04387e
_journal_volume 45
_journal_year 2016
_chemical_formula_moiety 'C7 H22 Cu7 N47'
_chemical_formula_sum 'C7 H22 Cu7 N47'
_chemical_formula_weight 1209.49
_chemical_name_common Mixedamine1
_space_group_crystal_system monoclinic
_space_group_IT_number 14
_space_group_name_Hall '-P 2yn'
_space_group_name_H-M_alt 'P 1 21/n 1'
_symmetry_space_group_name_Hall '-P 2yn'
_symmetry_space_group_name_H-M 'P 1 21/n 1'
_atom_sites_solution_hydrogens geom
_audit_creation_method SHELXL-2014/7
_audit_update_record
;
2016-01-30 deposited with the CCDC.
2016-02-03 downloaded from the CCDC.
;
_cell_angle_alpha 90
_cell_angle_beta 92.809(2)
_cell_angle_gamma 90
_cell_formula_units_Z 4
_cell_length_a 12.2870(3)
_cell_length_b 13.4591(3)
_cell_length_c 23.1223(5)
_cell_measurement_reflns_used 7511
_cell_measurement_temperature 120(2)
_cell_measurement_theta_max 25.999
_cell_measurement_theta_min 2.442
_cell_volume 3819.19(15)
_computing_cell_refinement 'CrysAlisPro CCD (Oxford Diffraction, 2009)'
_computing_data_collection 'CrysAlisPro CCD (Oxford Diffraction, 2009)'
_computing_data_reduction 'CrysAlisPro RED (Oxford Diffraction, 2009)'
_computing_structure_refinement 'SHELXL-2014/7 (Sheldrick, 2014)'
_computing_structure_solution 'SHELXL-2014/7 (Sheldrick, 2014)'
_diffrn_ambient_temperature 120(2)
_diffrn_measured_fraction_theta_full 0.999
_diffrn_measured_fraction_theta_max 0.999
_diffrn_measurement_device_type 'Oxford Xcalibur,Eos(Nova) CCD detector'
_diffrn_measurement_method 'f\w scans'
_diffrn_radiation_type MoK\a
_diffrn_radiation_wavelength 0.71073
_diffrn_reflns_av_R_equivalents 0.0464
_diffrn_reflns_av_unetI/netI 0.0428
_diffrn_reflns_Laue_measured_fraction_full 0.999
_diffrn_reflns_Laue_measured_fraction_max 0.999
_diffrn_reflns_limit_h_max 12
_diffrn_reflns_limit_h_min -15
_diffrn_reflns_limit_k_max 16
_diffrn_reflns_limit_k_min -16
_diffrn_reflns_limit_l_max 25
_diffrn_reflns_limit_l_min -28
_diffrn_reflns_number 30111
_diffrn_reflns_point_group_measured_fraction_full 0.999
_diffrn_reflns_point_group_measured_fraction_max 0.999
_diffrn_reflns_theta_full 25.242
_diffrn_reflns_theta_max 25.999
_diffrn_reflns_theta_min 2.442
_diffrn_source 'Enhance (Mo) X-ray Source'
_exptl_absorpt_coefficient_mu 3.904
_exptl_absorpt_correction_T_max 0.925
_exptl_absorpt_correction_T_min 0.869
_exptl_absorpt_process_details 'CrysAlis RED (Oxford Diffraction,2009)'
_exptl_crystal_colour Green
_exptl_crystal_density_diffrn 2.103
_exptl_crystal_density_method 'not measured'
_exptl_crystal_description block
_exptl_crystal_F_000 2384
_exptl_crystal_size_max 0.04
_exptl_crystal_size_mid 0.03
_exptl_crystal_size_min 0.02
_refine_diff_density_max 2.814
_refine_diff_density_min -1.996
_refine_diff_density_rms 0.157
_refine_ls_extinction_method none
_refine_ls_goodness_of_fit_ref 1.050
_refine_ls_hydrogen_treatment constr
_refine_ls_matrix_type full
_refine_ls_number_parameters 524
_refine_ls_number_reflns 7511
_refine_ls_number_restraints 15
_refine_ls_restrained_S_all 1.090
_refine_ls_R_factor_all 0.0649
_refine_ls_R_factor_gt 0.0560
_refine_ls_shift/su_max 0.002
_refine_ls_shift/su_mean 0.000
_refine_ls_structure_factor_coef Fsqd
_refine_ls_weighting_details 'w=1/[\s^2^(Fo^2^)+(0.0486P)^2^+34.2762P] where P=(Fo^2^+2Fc^2^)/3'
_refine_ls_weighting_scheme calc
_refine_ls_wR_factor_gt 0.1290
_refine_ls_wR_factor_ref 0.1343
_reflns_Friedel_coverage 0.000
_reflns_number_gt 6532
_reflns_number_total 7511
_reflns_threshold_expression 'I > 2\s(I)'
_cod_data_source_file c5dt04387e2.cif
_cod_data_source_block Compound_I
_cod_depositor_comments 'Adding full bibliography for 7038260--7038261.cif.'
_cod_database_code 7038260
_shelx_shelxl_version_number 2014/7
_shelx_space_group_comment
;
The symmetry employed for this shelxl refinement is uniquely defined
by the following loop, which should always be used as a source of
symmetry information in preference to the above space-group names.
They are only intended as comments.
;

loop_
_space_group_symop_operation_xyz
'x, y, z'
'-x+1/2, y+1/2, -z+1/2'
'-x, -y, -z'
'x-1/2, -y-1/2, z-1/2'

loop_
_atom_site_label
_atom_site_type_symbol
_atom_site_fract_x
_atom_site_fract_y
_atom_site_fract_z
_atom_site_U_iso_or_equiv
_atom_site_adp_type
_atom_site_occupancy
_atom_site_site_symmetry_order
_atom_site_calc_flag
_atom_site_refinement_flags_posn
_atom_site_refinement_flags_adp
_atom_site_refinement_flags_occupancy
_atom_site_disorder_assembly
_atom_site_disorder_group
C1 C 0.4907(9) 0.2295(7) 0.8652(5) 0.088(3) Uani 1 1 d D . . . .
H1 H 0.5476 0.2351 0.8371 0.106 Uiso 1 1 calc R U . A 2
C2 C 0.4921(9) 0.3297(8) 0.8823(4) 0.088(3) Uani 1 1 d D . . . .
H2 H 0.5485 0.3513 0.8566 0.106 Uiso 1 1 calc R U . B 1
C3 C 0.3982(10) 0.3798(12) 0.8498(7) 0.038(5) Uani 0.453(14) 1 d . . P C 1
H3A H 0.3963 0.4488 0.8603 0.058 Uiso 0.453(14) 1 calc R U P C 1
H3B H 0.4073 0.3741 0.8089 0.058 Uiso 0.453(14) 1 calc R U P C 1
H3C H 0.3312 0.3486 0.8593 0.058 Uiso 0.453(14) 1 calc R U P C 1
C3A C 0.3983(11) 0.2147(17) 0.8221(9) 0.088(3) Uani 0.547(14) 1 d . . P C 2
H3A1 H 0.3962 0.1466 0.8099 0.132 Uiso 0.547(14) 1 calc R U P C 2
H3A2 H 0.3312 0.2314 0.8394 0.132 Uiso 0.547(14) 1 calc R U P C 2
H3A3 H 0.4079 0.2568 0.7892 0.132 Uiso 0.547(14) 1 calc R U P C 2
C4 C 1.5403(7) 0.0679(7) 1.2242(4) 0.072(2) Uani 1 1 d D . . . .
H4A H 1.5500 0.0015 1.2399 0.087 Uiso 1 1 calc R U . . .
H4B H 1.5468 0.0646 1.1826 0.087 Uiso 1 1 calc R U . . .
C5 C 1.6244(9) 0.1342(7) 1.2499(4) 0.072(2) Uani 1 1 d D . . . .
H5A H 1.6298 0.1250 1.2915 0.087 Uiso 1 1 calc R U . . .
H5B H 1.6944 0.1181 1.2347 0.087 Uiso 1 1 calc R U . . .
C6 C 1.6548(8) 0.3203(6) 1.2605(6) 0.094(3) Uani 1 1 d D . . . .
H6A H 1.6656 0.3125 1.3021 0.113 Uiso 1 1 calc R U . . .
H6B H 1.7259 0.3244 1.2442 0.113 Uiso 1 1 calc R U . . .
C7 C 1.5972(6) 0.4083(6) 1.2485(5) 0.0657(18) Uani 1 1 d . . . . .
H7A H 1.6195 0.4349 1.2120 0.079 Uiso 1 1 calc R U . . .
H7B H 1.6164 0.4566 1.2784 0.079 Uiso 1 1 calc R U . . .
N1 N 0.5502(5) 0.1556(5) 0.9049(3) 0.0422(17) Uani 1 1 d . . . . .
H1C H 0.5987 0.1221 0.8851 0.051 Uiso 1 1 calc R U . . .
H1D H 0.5029 0.1124 0.9183 0.051 Uiso 1 1 calc R U . . .
N2 N 0.5566(6) 0.3521(6) 0.9391(3) 0.058(2) Uani 1 1 d . . . . .
H2A H 0.5122 0.3770 0.9647 0.070 Uiso 1 1 calc R U . . .
H2B H 0.6078 0.3971 0.9329 0.070 Uiso 1 1 calc R U . . .
N3 N 1.4273(6) 0.1074(5) 1.2378(3) 0.052(2) Uani 1 1 d D . . . .
H3D H 1.4097 0.0877 1.2729 0.062 Uiso 1 1 calc R U . . .
H3E H 1.3772 0.0847 1.2120 0.062 Uiso 1 1 calc R U . . .
N4 N 1.5975(7) 0.2352(6) 1.2368(5) 0.094(3) Uani 1 1 d D . . . .
H4 H 1.6133 0.2395 1.1957 0.113 Uiso 1 1 calc R U . . .
N5 N 1.4783(5) 0.3952(6) 1.2453(4) 0.0657(18) Uani 1 1 d . . . . .
H5C H 1.4498 0.4313 1.2160 0.079 Uiso 1 1 calc R U . . .
H5D H 1.4513 0.4179 1.2778 0.079 Uiso 1 1 calc R U . . .
N6 N 0.7169(4) 0.3060(4) 1.0311(2) 0.0224(11) Uani 1 1 d . . . . .
N7 N 0.6784(5) 0.3477(4) 1.0716(2) 0.0283(12) Uani 1 1 d . . . . .
N8 N 0.6411(6) 0.3872(7) 1.1092(3) 0.065(3) Uani 1 1 d . . . . .
N9 N 0.6980(4) 0.0978(4) 0.9966(2) 0.0216(11) Uani 1 1 d . . . . .
N10 N 0.6549(5) 0.0467(4) 1.0320(3) 0.0384(15) Uani 1 1 d . . . . .
N11 N 0.6129(7) 0.0001(7) 1.0659(5) 0.086(3) Uani 1 1 d . . . . .
N12 N 0.8126(4) 0.2589(4) 0.9350(2) 0.0221(11) Uani 1 1 d . . . . .
N13 N 0.8531(4) 0.2551(4) 0.8888(2) 0.0232(11) Uani 1 1 d . . . . .
N14 N 0.8895(6) 0.2482(6) 0.8442(3) 0.0490(19) Uani 1 1 d . . . . .
N15 N 0.8524(5) 0.0027(4) 0.9193(3) 0.0333(14) Uani 1 1 d . . . . .
N16 N 0.7651(5) -0.0179(4) 0.8965(3) 0.0308(13) Uani 1 1 d . . . . .
N17 N 0.6840(5) -0.0424(5) 0.8743(3) 0.0454(17) Uani 1 1 d . . . . .
N18 N 0.9420(4) 0.3768(4) 1.0771(2) 0.0244(12) Uani 1 1 d . . . . .
N19 N 0.9172(4) 0.3742(4) 1.1274(2) 0.0272(12) Uani 1 1 d . . . . .
N20 N 0.8953(6) 0.3711(6) 1.1744(3) 0.0460(17) Uani 1 1 d . . . . .
N21 N 1.0039(4) 0.3907(4) 0.9746(2) 0.0236(11) Uani 1 1 d . . . . .
N22 N 1.0552(5) 0.3718(4) 0.9331(2) 0.0299(13) Uani 1 1 d . . . . .
N23 N 1.1076(7) 0.3546(8) 0.8957(4) 0.080(3) Uani 1 1 d . . . . .
N24 N 0.9014(4) 0.1259(4) 1.0672(2) 0.0256(12) Uani 1 1 d . . . . .
N25 N 0.8423(4) 0.1392(4) 1.1070(2) 0.0266(12) Uani 1 1 d . . . . .
N26 N 0.7856(6) 0.1517(6) 1.1435(3) 0.0477(18) Uani 1 1 d . . . . .
N27 N 1.0154(4) 0.1225(4) 0.9800(2) 0.0245(12) Uani 1 1 d . . . . .
N28 N 1.0660(4) 0.1104(4) 0.9372(2) 0.0217(11) Uani 1 1 d . . . . .
N29 N 1.1117(6) 0.0974(6) 0.8965(3) 0.0484(18) Uani 1 1 d . . . . .
N30 N 0.7993(4) 0.5072(4) 0.9867(2) 0.0239(11) Uani 1 1 d . . . . .
N31 N 0.7068(5) 0.5364(4) 0.9848(2) 0.0282(12) Uani 1 1 d . . . . .
N32 N 0.6173(6) 0.5602(5) 0.9834(4) 0.058(2) Uani 1 1 d . . . . .
N33 N 1.1584(4) 0.4224(4) 1.1277(2) 0.0280(12) Uani 1 1 d . . . . .
N34 N 1.2230(5) 0.4854(4) 1.1444(2) 0.0278(12) Uani 1 1 d . . . . .
N35 N 1.2860(6) 0.5413(5) 1.1614(3) 0.0509(19) Uani 1 1 d . . . . .
N36 N 0.9078(4) -0.1991(4) 0.8574(2) 0.0190(10) Uani 1 1 d . . . . .
N37 N 0.9371(4) -0.1578(4) 0.8141(2) 0.0252(12) Uani 1 1 d . . . . .
N38 N 0.9657(6) -0.1202(6) 0.7736(3) 0.056(2) Uani 1 1 d . . . . .
N39 N 0.8076(4) -0.2337(4) 0.9489(2) 0.0239(11) Uani 1 1 d . . . . .
N40 N 0.7558(6) -0.2254(8) 0.9909(3) 0.073(2) Uani 1 1 d . . . . .
N41 N 0.7067(6) -0.2180(8) 1.0306(3) 0.073(2) Uani 1 1 d . . . . .
N42 N 1.3979(4) 0.2738(4) 1.1257(2) 0.0285(13) Uani 1 1 d . . . . .
N43 N 1.4457(4) 0.2395(4) 1.0860(2) 0.0281(12) Uani 1 1 d . . . . .
N44 N 1.4942(5) 0.2076(5) 1.0493(3) 0.0425(16) Uani 1 1 d . . . . .
N45 N 1.2754(4) 0.2764(5) 1.2180(2) 0.0292(13) Uani 1 1 d . . . . .
N46 N 1.2171(5) 0.3216(5) 1.2499(2) 0.0337(14) Uani 1 1 d . . . . .
N47 N 1.1612(7) 0.3627(7) 1.2794(3) 0.061(2) Uani 1 1 d . . . . .
Cu1 Cu 0.62608(6) 0.22741(6) 0.97079(3) 0.02042(18) Uani 1 1 d . . . . .
Cu2 Cu 0.85933(6) 0.34546(5) 1.00179(3) 0.01572(16) Uani 1 1 d . . . . .
Cu3 Cu 0.85725(6) 0.09225(5) 0.98630(3) 0.01917(17) Uani 1 1 d . . . . .
Cu4 Cu 0.94354(6) -0.15764(5) 0.93819(3) 0.01597(16) Uani 1 1 d . . . . .
Cu5 Cu 1.08378(6) 0.42445(5) 1.05097(3) 0.02016(17) Uani 1 1 d . . . . .
Cu6 Cu 1.24018(6) 0.25972(5) 1.13382(3) 0.01906(17) Uani 1 1 d . . . . .
Cu7 Cu 1.43481(7) 0.25683(6) 1.23426(4) 0.0295(2) Uani 1 1 d . . . . .

loop_
_atom_site_aniso_label
_atom_site_aniso_U_11
_atom_site_aniso_U_22
_atom_site_aniso_U_33
_atom_site_aniso_U_23
_atom_site_aniso_U_13
_atom_site_aniso_U_12
C1 0.075(5) 0.117(7) 0.069(5) 0.017(5) -0.040(4) 0.033(5)
C2 0.075(5) 0.117(7) 0.069(5) 0.017(5) -0.040(4) 0.033(5)
C3 0.040(10) 0.027(8) 0.049(10) 0.012(7) 0.004(8) 0.010(7)
C3A 0.075(5) 0.117(7) 0.069(5) 0.017(5) -0.040(4) 0.033(5)
C4 0.106(7) 0.072(5) 0.040(4) 0.011(3) 0.008(4) 0.045(5)
C5 0.106(7) 0.072(5) 0.040(4) 0.011(3) 0.008(4) 0.045(5)
C6 0.053(4) 0.078(5) 0.147(8) -0.036(5) -0.042(5) 0.017(4)
C7 0.049(4) 0.043(3) 0.103(5) 0.002(3) -0.017(3) -0.022(3)
N1 0.028(3) 0.067(5) 0.030(3) 0.015(3) -0.008(3) -0.026(3)
N2 0.065(5) 0.079(5) 0.033(4) 0.022(4) 0.015(3) 0.051(4)
N3 0.099(6) 0.027(3) 0.027(3) -0.003(3) -0.012(4) -0.013(4)
N4 0.053(4) 0.078(5) 0.147(8) -0.036(5) -0.042(5) 0.017(4)
N5 0.049(4) 0.043(3) 0.103(5) 0.002(3) -0.017(3) -0.022(3)
N6 0.024(3) 0.020(3) 0.025(3) -0.001(2) 0.009(2) 0.000(2)
N7 0.029(3) 0.030(3) 0.028(3) -0.004(2) 0.009(2) -0.007(2)
N8 0.053(5) 0.092(6) 0.053(5) -0.045(4) 0.029(4) -0.029(4)
N9 0.020(3) 0.019(3) 0.026(3) 0.005(2) -0.007(2) -0.006(2)
N10 0.023(3) 0.027(3) 0.065(4) 0.019(3) -0.003(3) -0.009(2)
N11 0.046(5) 0.067(6) 0.146(9) 0.073(6) 0.023(5) -0.004(4)
N12 0.027(3) 0.022(3) 0.018(3) -0.004(2) 0.008(2) -0.008(2)
N13 0.023(3) 0.026(3) 0.021(3) 0.005(2) -0.003(2) 0.001(2)
N14 0.042(4) 0.091(6) 0.014(3) 0.005(3) 0.006(3) 0.010(4)
N15 0.027(3) 0.028(3) 0.044(4) -0.022(3) -0.010(3) 0.008(2)
N16 0.034(3) 0.016(3) 0.041(3) -0.012(2) -0.015(3) 0.005(2)
N17 0.039(4) 0.035(4) 0.059(4) -0.011(3) -0.028(3) 0.004(3)
N18 0.024(3) 0.037(3) 0.011(2) 0.005(2) 0.000(2) -0.009(2)
N19 0.028(3) 0.031(3) 0.023(3) 0.000(2) 0.001(2) -0.008(2)
N20 0.047(4) 0.068(5) 0.023(3) -0.004(3) 0.008(3) -0.019(4)
N21 0.021(3) 0.029(3) 0.022(3) -0.003(2) 0.004(2) -0.006(2)
N22 0.028(3) 0.031(3) 0.031(3) -0.011(2) 0.005(3) -0.011(2)
N23 0.057(5) 0.128(8) 0.057(5) -0.053(5) 0.032(4) -0.038(5)
N24 0.015(3) 0.044(3) 0.019(3) -0.003(2) 0.004(2) -0.005(2)
N25 0.020(3) 0.029(3) 0.031(3) 0.000(2) 0.000(2) -0.003(2)
N26 0.039(4) 0.065(5) 0.041(4) -0.008(3) 0.020(3) -0.007(3)
N27 0.017(3) 0.036(3) 0.021(3) -0.014(2) -0.002(2) -0.002(2)
N28 0.028(3) 0.018(3) 0.019(3) 0.001(2) 0.000(2) 0.000(2)
N29 0.059(5) 0.060(5) 0.028(3) -0.007(3) 0.016(3) -0.012(4)
N30 0.025(3) 0.012(2) 0.034(3) 0.006(2) -0.001(2) 0.000(2)
N31 0.029(3) 0.021(3) 0.036(3) 0.005(2) 0.011(2) 0.003(2)
N32 0.036(4) 0.046(4) 0.094(6) 0.031(4) 0.028(4) 0.016(3)
N33 0.028(3) 0.030(3) 0.025(3) 0.002(2) -0.007(2) -0.011(2)
N34 0.035(3) 0.021(3) 0.027(3) 0.002(2) -0.002(2) 0.001(3)
N35 0.060(5) 0.041(4) 0.049(4) -0.008(3) -0.015(4) -0.024(4)
N36 0.022(3) 0.021(3) 0.014(2) -0.003(2) 0.001(2) -0.002(2)
N37 0.025(3) 0.031(3) 0.020(3) 0.005(2) 0.000(2) -0.005(2)
N38 0.064(5) 0.075(5) 0.028(4) 0.019(4) 0.003(3) -0.026(4)
N39 0.021(3) 0.035(3) 0.016(3) -0.004(2) 0.004(2) -0.011(2)
N40 0.047(3) 0.137(6) 0.036(3) -0.025(3) 0.018(2) -0.041(4)
N41 0.047(3) 0.137(6) 0.036(3) -0.025(3) 0.018(2) -0.041(4)
N42 0.022(3) 0.042(3) 0.022(3) -0.006(2) 0.005(2) -0.012(2)
N43 0.020(3) 0.040(3) 0.024(3) 0.002(2) 0.003(2) -0.004(2)
N44 0.029(3) 0.060(4) 0.040(4) -0.006(3) 0.015(3) -0.003(3)
N45 0.023(3) 0.049(4) 0.016(3) -0.014(2) 0.004(2) -0.004(3)
N46 0.036(3) 0.042(4) 0.023(3) -0.006(3) 0.006(3) -0.008(3)
N47 0.062(5) 0.083(6) 0.038(4) -0.018(4) 0.018(4) 0.013(4)
Cu1 0.0164(4) 0.0255(4) 0.0193(4) 0.0068(3) -0.0004(3) 0.0009(3)
Cu2 0.0184(4) 0.0135(3) 0.0155(3) 0.0005(3) 0.0027(3) -0.0013(3)
Cu3 0.0177(4) 0.0163(4) 0.0230(4) -0.0041(3) -0.0045(3) -0.0009(3)
Cu4 0.0154(4) 0.0193(4) 0.0132(3) -0.0025(3) 0.0004(3) -0.0025(3)
Cu5 0.0209(4) 0.0198(4) 0.0197(4) 0.0024(3) -0.0002(3) -0.0045(3)
Cu6 0.0179(4) 0.0255(4) 0.0138(3) -0.0046(3) 0.0019(3) -0.0060(3)
Cu7 0.0314(5) 0.0192(4) 0.0362(5) -0.0012(3) -0.0141(4) -0.0037(3)

loop_
_atom_type_symbol
_atom_type_description
_atom_type_scat_dispersion_real
_atom_type_scat_dispersion_imag
_atom_type_scat_source
Cu Cu 0.3201 1.2651 'International Tables Vol C Tables 4.2.6.8 and 6.1.1.4'
C C 0.0033 0.0016 'International Tables Vol C Tables 4.2.6.8 and 6.1.1.4'
H H 0.0000 0.0000 'International Tables Vol C Tables 4.2.6.8 and 6.1.1.4'
N N 0.0061 0.0033 'International Tables Vol C Tables 4.2.6.8 and 6.1.1.4'

loop_
_geom_angle_atom_site_label_1
_geom_angle_atom_site_label_2
_geom_angle_atom_site_label_3
_geom_angle
_geom_angle_site_symmetry_1
_geom_angle_site_symmetry_3
C2 C1 C3A 108.4(10) . .
C2 C1 N1 117.3(8) . .
C3A C1 N1 130.4(12) . .
C1 C2 C3 106.9(8) . .
C1 C2 N2 115.4(8) . .
C3 C2 N2 133.9(10) . .
C5 C4 N3 109.4(8) . .
N4 C5 C4 110.0(7) . .
C7 C6 N4 111.4(6) . .
C6 C7 N5 113.6(7) . .
C1 N1 Cu1 109.8(5) . .
C2 N2 Cu1 110.0(6) . .
C4 N3 Cu7 107.1(5) . .
C5 N4 C6 125.0(7) . .
C5 N4 Cu7 111.2(7) . .
C6 N4 Cu7 111.2(6) . .
C7 N5 Cu7 112.7(5) . .
N7 N6 Cu2 121.8(4) . .
N7 N6 Cu1 123.3(4) . .
Cu2 N6 Cu1 111.6(2) . .
N8 N7 N6 179.1(8) . .
N10 N9 Cu3 121.8(4) . .
N10 N9 Cu1 119.1(5) . .
Cu3 N9 Cu1 114.5(2) . .
N11 N10 N9 178.6(9) . .
N13 N12 Cu2 126.6(4) . .
N14 N13 N12 177.3(7) . .
N16 N15 Cu3 118.7(5) . .
N16 N15 Cu4 105.3(4) . .
Cu3 N15 Cu4 113.8(3) . .
N17 N16 N15 176.4(7) . .
N19 N18 Cu5 124.5(4) . .
N19 N18 Cu2 132.9(4) . .
Cu5 N18 Cu2 102.5(2) . .
N20 N19 N18 179.0(8) . .
N22 N21 Cu2 133.8(4) . .
N22 N21 Cu5 119.5(4) . .
Cu2 N21 Cu5 101.1(2) . .
N23 N22 N21 176.8(8) . .
N25 N24 Cu4 129.4(4) . 3_757
N25 N24 Cu3 127.3(4) . .
Cu4 N24 Cu3 102.3(2) 3_757 .
N26 N25 N24 178.8(7) . .
N28 N27 Cu4 134.0(4) . 3_757
N28 N27 Cu3 125.1(4) . .
Cu4 N27 Cu3 100.4(2) 3_757 .
N29 N28 N27 178.2(7) . .
N31 N30 Cu5 123.2(4) . 3_767
N31 N30 Cu2 127.3(4) . .
Cu5 N30 Cu2 105.9(2) 3_767 .
N32 N31 N30 177.2(7) . .
N34 N33 Cu5 123.3(4) . .
N34 N33 Cu6 110.6(4) . .
Cu5 N33 Cu6 104.0(2) . .
N35 N34 N33 177.0(7) . .
N37 N36 Cu4 126.0(4) . .
N37 N36 Cu6 125.1(4) . 3_757
Cu4 N36 Cu6 100.3(2) . 3_757
N38 N37 N36 178.9(8) . .
N40 N39 Cu4 122.6(5) . .
N40 N39 Cu6 130.6(5) . 3_757
Cu4 N39 Cu6 100.4(2) . 3_757
N41 N40 N39 179.7(11) . .
N43 N42 Cu6 123.7(4) . .
N44 N43 N42 177.8(7) . .
N46 N45 Cu6 123.0(5) . .
N46 N45 Cu7 123.7(5) . .
Cu6 N45 Cu7 109.5(2) . .
N47 N46 N45 178.8(8) . .
N1 Cu1 N2 87.2(3) . .
N1 Cu1 N9 89.4(2) . .
N2 Cu1 N9 175.7(2) . .
N1 Cu1 N6 173.0(2) . .
N2 Cu1 N6 91.4(3) . .
N9 Cu1 N6 91.7(2) . .
N6 Cu2 N12 83.3(2) . .
N6 Cu2 N21 177.4(2) . .
N12 Cu2 N21 99.2(2) . .
N6 Cu2 N18 100.2(2) . .
N12 Cu2 N18 154.6(2) . .
N21 Cu2 N18 77.9(2) . .
N6 Cu2 N30 91.3(2) . .
N12 Cu2 N30 110.7(2) . .
N21 Cu2 N30 87.0(2) . .
N18 Cu2 N30 94.4(2) . .
N15 Cu3 N24 152.3(2) . .
N15 Cu3 N9 97.2(2) . .
N24 Cu3 N9 96.0(2) . .
N15 Cu3 N27 93.4(2) . .
N24 Cu3 N27 78.4(2) . .
N9 Cu3 N27 165.8(2) . .
N24 Cu4 N36 99.9(2) 3_757 .
N24 Cu4 N39 161.0(2) 3_757 .
N36 Cu4 N39 79.8(2) . .
N24 Cu4 N27 78.8(2) 3_757 3_757
N36 Cu4 N27 176.8(2) . 3_757
N39 Cu4 N27 100.4(2) . 3_757
N24 Cu4 N15 103.5(2) 3_757 .
N36 Cu4 N15 90.1(2) . .
N39 Cu4 N15 95.5(2) . .
N27 Cu4 N15 93.0(2) 3_757 .
N30 Cu5 N33 95.1(2) 3_767 .
N30 Cu5 N18 165.9(2) 3_767 .
N33 Cu5 N18 95.6(2) . .
N30 Cu5 N21 93.0(2) 3_767 .
N33 Cu5 N21 166.1(2) . .
N18 Cu5 N21 78.3(2) . .
N42 Cu6 N45 85.1(2) . .
N42 Cu6 N39 99.8(2) . 3_757
N45 Cu6 N39 174.2(2) . 3_757
N42 Cu6 N36 161.6(2) . 3_757
N45 Cu6 N36 95.8(2) . 3_757
N39 Cu6 N36 78.6(2) 3_757 3_757
N42 Cu6 N33 108.5(2) . .
N45 Cu6 N33 91.4(2) . .
N39 Cu6 N33 90.1(2) 3_757 .
N36 Cu6 N33 89.87(19) 3_757 .
N5 Cu7 N45 99.1(3) . .
N5 Cu7 N3 163.8(3) . .
N45 Cu7 N3 95.3(3) . .
N5 Cu7 N4 82.5(3) . .
N45 Cu7 N4 170.8(4) . .
N3 Cu7 N4 84.4(3) . .

loop_
_geom_bond_atom_site_label_1
_geom_bond_atom_site_label_2
_geom_bond_distance
_geom_bond_site_symmetry_2
C1 C2 1.407(9) .
C1 C3A 1.486(11) .
C1 N1 1.516(7) .
C2 C3 1.505(10) .
C2 N2 1.530(8) .
C4 C5 1.468(9) .
C4 N3 1.534(8) .
C5 N4 1.427(9) .
C6 C7 1.400(7) .
C6 N4 1.439(7) .
C7 N5 1.469(6) .
N1 Cu1 1.997(6) .
N2 Cu1 2.005(6) .
N3 Cu7 2.015(6) .
N4 Cu7 2.018(9) .
N5 Cu7 1.951(7) .
N6 N7 1.208(7) .
N6 Cu2 1.979(5) .
N6 Cu1 2.039(5) .
N7 N8 1.135(8) .
N9 N10 1.212(8) .
N9 Cu3 1.984(5) .
N9 Cu1 2.032(5) .
N10 N11 1.145(9) .
N12 N13 1.201(7) .
N12 Cu2 1.997(5) .
N13 N14 1.149(8) .
N15 N16 1.204(8) .
N15 Cu3 1.961(5) .
N15 Cu4 2.460(6) .
N16 N17 1.146(8) .
N18 N19 1.215(7) .
N18 Cu5 1.979(5) .
N18 Cu2 2.017(5) .
N19 N20 1.134(8) .
N21 N22 1.200(7) .
N21 Cu2 2.008(5) .
N21 Cu5 2.028(5) .
N22 N23 1.128(9) .
N24 N25 1.214(7) .
N24 Cu4 1.962(5) 3_757
N24 Cu3 1.974(5) .
N25 N26 1.132(8) .
N27 N28 1.205(7) .
N27 Cu4 1.991(5) 3_757
N27 Cu3 1.998(5) .
N28 N29 1.133(8) .
N30 N31 1.201(7) .
N30 Cu5 1.948(5) 3_767
N30 Cu2 2.320(5) .
N31 N32 1.144(8) .
N33 N34 1.212(8) .
N33 Cu5 1.957(5) .
N33 Cu6 2.411(6) .
N34 N35 1.136(8) .
N36 N37 1.214(7) .
N36 Cu4 1.979(5) .
N36 Cu6 2.013(5) 3_757
N37 N38 1.136(8) .
N39 N40 1.193(8) .
N39 Cu4 1.985(5) .
N39 Cu6 2.003(5) 3_757
N40 N41 1.127(10) .
N42 N43 1.205(8) .
N42 Cu6 1.965(5) .
N43 N44 1.145(8) .
N45 N46 1.216(8) .
N45 Cu6 1.986(5) .
N45 Cu7 1.994(6) .
N46 N47 1.134(9) .
Cu4 N24 1.962(5) 3_757
Cu4 N27 1.991(5) 3_757
Cu5 N30 1.948(5) 3_767
Cu6 N39 2.003(5) 3_757
Cu6 N36 2.013(5) 3_757
